data_7133012
loop_
_publ_author_name
'Jeanmard, Laksamee'
'Lodovici, Giacomo'
'George, Ian'
'Bray, Joshua T. W.'
'Whitwood, Adrian C.'
'Thomas, Gavin H.'
'Fairlamb, Ian J. S.'
'Unsworth, William P.'
'Clarke, Paul A.'

_publ_section_title
;
 Stereoselective synthesis of an advanced <i>trans</i>-decalin
 intermediate towards the total synthesis of anthracimycin.
;
_journal_issue 44
_journal_name_full 'Chemical communications (Cambridge, England)'
_journal_page_first 5699
_journal_page_last 5702
_journal_paper_doi 10.1039/d4cc01738b
_journal_volume 60
_journal_year 2024
_chemical_formula_moiety 'C26.999 H41.998 N4 O5 Si'
_chemical_formula_sum 'C27 H42 N4 O5 Si'
_chemical_formula_weight 530.73
_space_group_crystal_system monoclinic
_space_group_IT_number 14
_space_group_name_Hall '-P 2ybc'
_space_group_name_H-M_alt 'P 1 21/c 1'
_atom_sites_solution_hydrogens mixed
_atom_sites_solution_primary dual
_audit_creation_date 2024-03-20
_audit_creation_method
;
Olex2 1.5
(compiled 2024.02.16 svn.r378c4104 for OlexSys, GUI svn.r6928)
;
_audit_update_record
;
2024-03-20 deposited with the CCDC.	2024-05-06 downloaded from the CCDC.
;
_cell_angle_alpha 90
_cell_angle_beta 102.909(4)
_cell_angle_gamma 90
_cell_formula_units_Z 4
_cell_length_a 12.8380(6)
_cell_length_b 15.1690(5)
_cell_length_c 15.0877(5)
_cell_measurement_reflns_used 3413
_cell_measurement_temperature 110.00(14)
_cell_measurement_theta_max 70.9800
_cell_measurement_theta_min 4.5580
_cell_volume 2863.91(19)
_computing_cell_refinement 'CrysAlisPro 1.171.38.43 (Rigaku OD, 2015)'
_computing_data_collection 'CrysAlisPro 1.171.38.43 (Rigaku OD, 2015)'
_computing_data_reduction 'CrysAlisPro 1.171.38.43 (Rigaku OD, 2015)'
_computing_molecular_graphics 'Olex2 1.5 (Dolomanov et al., 2009)'
_computing_publication_material 'Olex2 1.5 (Dolomanov et al., 2009)'
_computing_structure_refinement 'SHELXL 2018/3 (Sheldrick, 2015)'
_computing_structure_solution 'ShelXT (Sheldrick, 2015)'
_diffrn_ambient_temperature 110.00(14)
_diffrn_detector_area_resol_mean 16.1450
_diffrn_detector_type Eos
_diffrn_measured_fraction_theta_full 0.987
_diffrn_measured_fraction_theta_max 0.987
_diffrn_measurement_details
;
List of Runs (angles in degrees, time in seconds):

  # Type    Start    End  Width  t~exp~   \w     \q     \k     \f   Frames
#--------------------------------------------------------------------------
  1  \w     48.00 109.00   1.00   80.00    --   54.00  57.00 -30.00   61
  2  \w     84.00 178.00   1.00   90.00    --  108.00  25.00 -60.00   94
  3  \w     59.00 104.00   1.00   90.00    --  108.00 -50.00 150.00   45
  4  \w     46.00 110.00   1.00   90.00    --  108.00-111.00 120.00   64
  5  \w     38.00  92.00   1.00   90.00    --  108.00 -37.00  30.00   54
  6  \w     48.00  92.00   1.00   90.00    --  108.00 -25.00 -30.00   44
  7  \w     38.00  92.00   1.00   90.00    --  108.00 -37.00 -60.00   54
  8  \w     36.00  79.00   1.00   80.00    --   54.00 -77.00 -90.00   43
  9  \w    -15.00  17.00   1.00   80.00    --   54.00 -77.00 -90.00   32
 10  \w    -15.00  24.00   1.00   20.00    --    0.00  57.00 120.00   39
 11  \w     37.00  78.00   1.00   90.00    --  108.00 -37.00 120.00   41
 12  \w     27.00  73.00   1.00   80.00    --   54.00 -57.00 120.00   46
 13  \w     27.00  68.00   1.00   20.00    --    0.00  57.00 120.00   41
 14  \w     25.00 118.00   1.00   80.00    --   54.00  77.00  30.00   93
;
_diffrn_measurement_device 'four-circle diffractometer'
_diffrn_measurement_device_type 'SuperNova, Dual, Cu at zero, Eos'
_diffrn_measurement_method '\w scans'
_diffrn_radiation_type CuK\a
_diffrn_radiation_wavelength 1.54184
_diffrn_reflns_av_R_equivalents 0.0230
_diffrn_reflns_av_unetI/netI 0.0403
_diffrn_reflns_Laue_measured_fraction_full 0.987
_diffrn_reflns_Laue_measured_fraction_max 0.987
_diffrn_reflns_limit_h_max 15
_diffrn_reflns_limit_h_min -14
_diffrn_reflns_limit_k_max 18
_diffrn_reflns_limit_k_min -13
_diffrn_reflns_limit_l_max 18
_diffrn_reflns_limit_l_min -17
_diffrn_reflns_number 8867
_diffrn_reflns_point_group_measured_fraction_full 0.987
_diffrn_reflns_point_group_measured_fraction_max 0.987
_diffrn_reflns_theta_full 67.070
_diffrn_reflns_theta_max 67.070
_diffrn_reflns_theta_min 4.187
_exptl_absorpt_coefficient_mu 1.067
_exptl_absorpt_correction_T_max 0.997
_exptl_absorpt_correction_T_min 0.972
_exptl_absorpt_correction_type gaussian
_exptl_absorpt_process_details
;
CrysAlisPro 1.171.38.43 (Rigaku Oxford Diffraction, 2015)
Numerical absorption correction based on gaussian integration over
			a multifaceted crystal model
Empirical absorption correction using spherical harmonics,
 implemented in SCALE3 ABSPACK scaling algorithm.
;
_exptl_crystal_colour 'clear light yellow'
_exptl_crystal_colour_lustre clear
_exptl_crystal_colour_modifier light
_exptl_crystal_colour_primary yellow
_exptl_crystal_density_diffrn 1.231
_exptl_crystal_description needle
_exptl_crystal_F_000 1144
_exptl_crystal_size_max 0.213
_exptl_crystal_size_mid 0.043
_exptl_crystal_size_min 0.015
_refine_diff_density_max 0.319
_refine_diff_density_min -0.273
_refine_diff_density_rms 0.042
_refine_ls_extinction_method none
_refine_ls_goodness_of_fit_ref 1.087
_refine_ls_hydrogen_treatment mixed
_refine_ls_matrix_type full
_refine_ls_number_parameters 409
_refine_ls_number_reflns 5044
_refine_ls_number_restraints 82
_refine_ls_restrained_S_all 1.085
_refine_ls_R_factor_all 0.0606
_refine_ls_R_factor_gt 0.0472
_refine_ls_shift/su_max 0.001
_refine_ls_shift/su_mean 0.000
_refine_ls_structure_factor_coef Fsqd
_refine_ls_weighting_details 'w=1/[\s^2^(Fo^2^)+(0.0429P)^2^+1.5214P] where P=(Fo^2^+2Fc^2^)/3'
_refine_ls_weighting_scheme calc
_refine_ls_wR_factor_gt 0.1100
_refine_ls_wR_factor_ref 0.1172
_reflns_Friedel_coverage 0.000
_reflns_number_gt 4168
_reflns_number_total 5044
_reflns_threshold_expression 'I > 2\s(I)'
_cod_data_source_file d4cc01738b2.cif
_cod_data_source_block pac1612
_cod_depositor_comments 'Adding full bibliography for 7133012--7133013.cif.'
_cod_original_cell_volume 2863.93(19)
_cod_database_code 7133012
_shelx_shelxl_version_number 2018/3
_shelx_space_group_comment
;
The symmetry employed for this shelxl refinement is uniquely defined
by the following loop, which should always be used as a source of
symmetry information in preference to the above space-group names.
They are only intended as comments.
;
_olex2_refinement_description
;
1. Fixed Uiso
 At 1.2 times of:
  All C(H) groups, All C(H,H) groups
 At 1.5 times of:
  All C(H,H,H) groups
2. Restrained distances
 C27B-C25B = C27A-C25A = C27C-C25C = C26C-C25C = C26A-C25A = C26B-C25B
 1.524 with sigma of 0.001
 C27A-C26A = C27C-C26C = C27B-C26B
 2.46 with sigma of 0.01
 C20-C19 \\sim C21-C19 \\sim C19-C20A \\sim C19-C21A
 with sigma of 0.005
 C23-C22 \\sim C23A-C22A \\sim C24-C22 \\sim C24A-C22A
 with sigma of 0.005
3. Uiso/Uaniso restraints and constraints
Uanis(C27C) \\sim Ueq, Uanis(C27A) \\sim Ueq, Uanis(C27B) \\sim Ueq,
Uanis(C26B) \\sim Ueq, Uanis(C26C) \\sim Ueq, Uanis(C26A) \\sim Ueq, Uanis(C20)
\\sim Ueq, Uanis(C20A) \\sim Ueq, Uanis(C21) \\sim Ueq, Uanis(C21A) \\sim Ueq:
with sigma of 0.02 and sigma for terminal atoms of 0.04
Uanis(C24) = Uanis(C24A)
Uanis(C23) = Uanis(C23A)
Uanis(C26B) = Uanis(C26A)
Uanis(C27A) = Uanis(C27C)
Uanis(C25B) = Uanis(C25A)
Uanis(C25A) = Uanis(C25B) = Uanis(C25C)
Uanis(C22) = Uanis(C22A)
Uanis(C21) = Uanis(C21A)
4. Others
 1*[Sof(C25B)+Sof(H25B)+Sof(C26B)+Sof(H26D)+Sof(H26E)+Sof(H26F)+Sof(C27B)+
 Sof(H27D)+Sof(H27E)+Sof(H27F)]+1*[Sof(C25A)+Sof(H25A)+Sof(C26A)+Sof(H26A)+
 Sof(H26B)+Sof(H26C)+Sof(C27A)+Sof(H27A)+Sof(H27B)+Sof(H27C)]+1*[Sof(C25C)+
 Sof(H25C)+Sof(C26C)+Sof(H26G)+Sof(H26H)+Sof(H26I)+Sof(C27C)+Sof(H27G)+
 Sof(H27H)+Sof(H27I)]=1 with esd of 0.001
 Sof(H19A)=Sof(C20A)=Sof(H20D)=Sof(H20E)=Sof(H20F)=Sof(C21A)=Sof(H21D)=
 Sof(H21E)=Sof(H21F)=1-FVAR(1)
 Sof(H19)=Sof(C20)=Sof(H20A)=Sof(H20B)=Sof(H20C)=Sof(C21)=Sof(H21A)=Sof(H21B)=
 Sof(H21C)=FVAR(1)
 Sof(C22A)=Sof(H22A)=Sof(C23A)=Sof(H23D)=Sof(H23E)=Sof(H23F)=Sof(C24A)=
 Sof(H24D)=Sof(H24E)=Sof(H24F)=1-FVAR(2)
 Sof(C22)=Sof(H22)=Sof(C23)=Sof(H23A)=Sof(H23B)=Sof(H23C)=Sof(C24)=Sof(H24A)=
 Sof(H24B)=Sof(H24C)=FVAR(2)
 Sof(C25B)=Sof(H25B)=Sof(C26B)=Sof(H26D)=Sof(H26E)=Sof(H26F)=Sof(C27B)=
 Sof(H27D)=Sof(H27E)=Sof(H27F)=FVAR(3)
 Sof(C25A)=Sof(H25A)=Sof(C26A)=Sof(H26A)=Sof(H26B)=Sof(H26C)=Sof(C27A)=
 Sof(H27A)=Sof(H27B)=Sof(H27C)=FVAR(4)
 Sof(C25C)=Sof(H25C)=Sof(C26C)=Sof(H26G)=Sof(H26H)=Sof(H26I)=Sof(C27C)=
 Sof(H27G)=Sof(H27H)=Sof(H27I)=FVAR(5)
5.a Ternary CH refined with riding coordinates:
 C2(H2), C6(H6), C7(H7), C19(H19), C19(H19A), C22(H22), C22A(H22A), C25A(H25A),
  C25B(H25B), C25C(H25C)
5.b Secondary CH2 refined with riding coordinates:
 C1(H1A,H1B), C3(H3A,H3B), C4(H4A,H4B), C8(H8A,H8B), C11(H11A,H11B)
5.c Aromatic/amide H refined with riding coordinates:
 C10(H10), C15(H15), C17(H17), C18(H18)
5.d Idealised Me refined as rotating group:
 C12(H12A,H12B,H12C), C20(H20A,H20B,H20C), C20A(H20D,H20E,H20F), C21(H21A,H21B,
 H21C), C21A(H21D,H21E,H21F), C23(H23A,H23B,H23C), C23A(H23D,H23E,H23F),
 C24(H24A,H24B,H24C), C24A(H24D,H24E,H24F), C26A(H26A,H26B,H26C), C26B(H26D,
 H26E,H26F), C26C(H26G,H26H,H26I), C27A(H27A,H27B,H27C), C27B(H27D,H27E,H27F),
 C27C(H27G,H27H,H27I)
;
_olex2_submission_special_instructions 'No special instructions were received'
_oxdiff_exptl_absorpt_empirical_details
;
Empirical correction (ABSPACK) includes:
- Absorption correction using spherical harmonics
- Frame scaling
;

loop_
_space_group_symop_operation_xyz
'x, y, z'
'-x, y+1/2, -z+1/2'
'-x, -y, -z'
'x, -y-1/2, z-1/2'

loop_
_atom_site_label
_atom_site_type_symbol
_atom_site_fract_x
_atom_site_fract_y
_atom_site_fract_z
_atom_site_U_iso_or_equiv
_atom_site_adp_type
_atom_site_occupancy
_atom_site_site_symmetry_order
_atom_site_calc_flag
_atom_site_refinement_flags_posn
_atom_site_refinement_flags_adp
_atom_site_refinement_flags_occupancy
_atom_site_disorder_assembly
_atom_site_disorder_group
C1 C 0.72507(16) 0.24388(13) 0.31237(14) 0.0240(4) Uani 1 1 d . . . . .
H1A H 0.732504 0.227475 0.250570 0.029 Uiso 1 1 calc R U . . .
H1B H 0.745696 0.192371 0.352770 0.029 Uiso 1 1 calc R U . . .
C2 C 0.79794(15) 0.32135(13) 0.34716(13) 0.0212(4) Uani 1 1 d . . . . .
H2 H 0.872578 0.302954 0.346544 0.025 Uiso 1 1 calc R U . . .
C3 C 0.77069(17) 0.40002(13) 0.28340(13) 0.0237(4) Uani 1 1 d . . . . .
H3A H 0.772785 0.381509 0.220904 0.028 Uiso 1 1 calc R U . . .
H3B H 0.697079 0.419870 0.282821 0.028 Uiso 1 1 calc R U . . .
C4 C 0.84750(18) 0.47667(14) 0.31148(14) 0.0265(5) Uani 1 1 d . . . . .
H4A H 0.919292 0.459944 0.303265 0.032 Uiso 1 1 calc R U . . .
H4B H 0.822701 0.528071 0.271954 0.032 Uiso 1 1 calc R U . . .
C5 C 0.85463(15) 0.50173(13) 0.40956(13) 0.0203(4) Uani 1 1 d . . . . .
C6 C 0.86880(16) 0.42712(13) 0.47708(13) 0.0210(4) Uani 1 1 d . . . . .
H6 H 0.943902 0.405893 0.483770 0.025 Uiso 1 1 calc R U . . .
C7 C 0.79654(15) 0.34721(12) 0.44498(13) 0.0195(4) Uani 1 1 d . . . . .
H7 H 0.721648 0.363533 0.447029 0.023 Uiso 1 1 calc R U . . .
C8 C 0.85875(17) 0.45597(13) 0.57219(13) 0.0230(4) Uani 1 1 d . . . . .
H8A H 0.913236 0.501559 0.595313 0.028 Uiso 1 1 calc R U . . .
H8B H 0.787452 0.482623 0.568137 0.028 Uiso 1 1 calc R U . . .
C9 C 0.87316(16) 0.38005(13) 0.63810(13) 0.0236(4) Uani 1 1 d . . . . .
C10 C 0.86204(17) 0.29708(14) 0.60932(14) 0.0258(5) Uani 1 1 d . . . . .
H10 H 0.874166 0.251637 0.653769 0.031 Uiso 1 1 calc R U . . .
C11 C 0.83157(18) 0.27057(13) 0.51116(14) 0.0265(5) Uani 1 1 d . . . . .
H11A H 0.772508 0.227276 0.503314 0.032 Uiso 1 1 calc R U . . .
H11B H 0.893361 0.240780 0.494943 0.032 Uiso 1 1 calc R U . . .
C12 C 0.89795(18) 0.40439(14) 0.73727(14) 0.0287(5) Uani 1 1 d . . . . .
H12A H 0.961740 0.441840 0.750984 0.043 Uiso 1 1 calc R U . . .
H12B H 0.910962 0.350709 0.774232 0.043 Uiso 1 1 calc R U . . .
H12C H 0.837299 0.436481 0.751188 0.043 Uiso 1 1 calc R U . . .
C13 C 0.86542(15) 0.73316(13) 0.41389(13) 0.0195(4) Uani 1 1 d . . . . .
C14 C 0.88111(15) 0.80669(13) 0.36013(12) 0.0192(4) Uani 1 1 d . . . . .
C15 C 0.88432(15) 0.89257(13) 0.39237(13) 0.0197(4) Uani 1 1 d . . . . .
H15 H 0.895156 0.940648 0.355094 0.024 Uiso 1 1 calc R U . . .
C16 C 0.87160(15) 0.90659(13) 0.47884(13) 0.0206(4) Uani 1 1 d . . . . .
C17 C 0.85907(16) 0.83632(14) 0.53539(13) 0.0244(4) Uani 1 1 d . . . . .
H17 H 0.852498 0.847379 0.595873 0.029 Uiso 1 1 calc R U . . .
C18 C 0.85627(16) 0.75200(13) 0.50396(13) 0.0224(4) Uani 1 1 d . . . . .
H18 H 0.848020 0.704780 0.543182 0.027 Uiso 1 1 calc R U . . .
C19 C 0.3982(2) 0.28517(19) 0.24813(19) 0.0540(8) Uani 1 1 d D . . . .
H19 H 0.331655 0.251969 0.220332 0.065 Uiso 0.38(3) 1 calc R U P A 1
H19A H 0.331247 0.249520 0.230764 0.065 Uiso 0.62(3) 1 calc R U P A 2
C20 C 0.4065(18) 0.3659(8) 0.1876(12) 0.081(5) Uani 0.38(3) 1 d D U P A 1
H20A H 0.479065 0.389990 0.204003 0.121 Uiso 0.38(3) 1 calc R U P A 1
H20B H 0.355283 0.410992 0.196751 0.121 Uiso 0.38(3) 1 calc R U P A 1
H20C H 0.390337 0.347792 0.123615 0.121 Uiso 0.38(3) 1 calc R U P A 1
C20A C 0.4099(9) 0.3359(15) 0.1617(11) 0.104(5) Uani 0.62(3) 1 d D U P A 2
H20D H 0.355284 0.382024 0.147981 0.155 Uiso 0.62(3) 1 calc R U P A 2
H20E H 0.400830 0.294842 0.110370 0.155 Uiso 0.62(3) 1 calc R U P A 2
H20F H 0.481020 0.362759 0.172140 0.155 Uiso 0.62(3) 1 calc R U P A 2
C21 C 0.387(3) 0.3207(15) 0.3417(9) 0.089(3) Uani 0.38(3) 1 d D U P A 1
H21A H 0.453836 0.350383 0.371460 0.134 Uiso 0.38(3) 1 calc R U P A 1
H21B H 0.373720 0.271511 0.379627 0.134 Uiso 0.38(3) 1 calc R U P A 1
H21C H 0.327993 0.362603 0.333189 0.134 Uiso 0.38(3) 1 calc R U P A 1
C21A C 0.3839(15) 0.3471(13) 0.3256(9) 0.089(3) Uani 0.62(3) 1 d D U P A 2
H21D H 0.449926 0.380564 0.347663 0.134 Uiso 0.62(3) 1 calc R U P A 2
H21E H 0.367923 0.312081 0.375485 0.134 Uiso 0.62(3) 1 calc R U P A 2
H21F H 0.324912 0.387945 0.302806 0.134 Uiso 0.62(3) 1 calc R U P A 2
C22 C 0.4951(3) 0.1453(3) 0.3837(3) 0.0484(11) Uani 0.714(5) 1 d D . P B 1
H22 H 0.502953 0.192264 0.431223 0.058 Uiso 0.714(5) 1 calc R U P B 1
C22A C 0.4979(8) 0.1061(9) 0.3455(7) 0.0484(11) Uani 0.286(5) 1 d D . P B 2
H22A H 0.532356 0.055123 0.321224 0.058 Uiso 0.286(5) 1 calc R U P B 2
C23 C 0.3853(3) 0.1044(5) 0.3803(3) 0.0629(17) Uani 0.714(5) 1 d D . P B 1
H23A H 0.380009 0.047800 0.348271 0.094 Uiso 0.714(5) 1 calc R U P B 1
H23B H 0.329407 0.144233 0.348105 0.094 Uiso 0.714(5) 1 calc R U P B 1
H23C H 0.376175 0.094944 0.442378 0.094 Uiso 0.714(5) 1 calc R U P B 1
C23A C 0.3808(9) 0.0834(13) 0.3404(9) 0.0629(17) Uani 0.286(5) 1 d D . P B 2
H23D H 0.376488 0.035233 0.382696 0.094 Uiso 0.286(5) 1 calc R U P B 2
H23E H 0.346911 0.065119 0.278353 0.094 Uiso 0.286(5) 1 calc R U P B 2
H23F H 0.343786 0.135344 0.356873 0.094 Uiso 0.286(5) 1 calc R U P B 2
C24 C 0.5833(3) 0.0785(4) 0.4214(5) 0.080(2) Uani 0.714(5) 1 d D . P B 1
H24A H 0.573578 0.055897 0.479816 0.120 Uiso 0.714(5) 1 calc R U P B 1
H24B H 0.653202 0.107386 0.430070 0.120 Uiso 0.714(5) 1 calc R U P B 1
H24C H 0.579733 0.029606 0.378391 0.120 Uiso 0.714(5) 1 calc R U P B 1
C24A C 0.5561(11) 0.1218(9) 0.4443(8) 0.080(2) Uani 0.286(5) 1 d D . P B 2
H24D H 0.522964 0.171472 0.469174 0.120 Uiso 0.286(5) 1 calc R U P B 2
H24E H 0.631397 0.135314 0.446880 0.120 Uiso 0.286(5) 1 calc R U P B 2
H24F H 0.551290 0.068746 0.480203 0.120 Uiso 0.286(5) 1 calc R U P B 2
C25A C 0.5277(9) 0.1144(8) 0.1937(7) 0.039(2) Uani 0.370(9) 1 d D . P B 2
H25A H 0.577676 0.070104 0.229407 0.047 Uiso 0.370(9) 1 calc R U P B 2
C25B C 0.5174(9) 0.1657(8) 0.1524(12) 0.039(2) Uani 0.219(6) 1 d D . P B 1
H25B H 0.545842 0.214445 0.119929 0.047 Uiso 0.219(6) 1 calc R U P B 1
C25C C 0.5267(7) 0.1440(6) 0.1739(6) 0.039(2) Uani 0.410(10) 1 d D . P B 3
H25C H 0.590015 0.104594 0.193843 0.047 Uiso 0.410(10) 1 calc R U P B 3
C26A C 0.4237(12) 0.0659(17) 0.1543(13) 0.059(3) Uani 0.370(9) 1 d D U P B 2
H26A H 0.371031 0.107470 0.120631 0.088 Uiso 0.370(9) 1 calc R U P B 2
H26B H 0.396146 0.039569 0.203868 0.088 Uiso 0.370(9) 1 calc R U P B 2
H26C H 0.437013 0.019302 0.113217 0.088 Uiso 0.370(9) 1 calc R U P B 2
C26B C 0.4072(8) 0.1385(11) 0.0982(10) 0.059(3) Uani 0.219(6) 1 d D U P B 1
H26D H 0.414288 0.108502 0.042344 0.088 Uiso 0.219(6) 1 calc R U P B 1
H26E H 0.362369 0.190987 0.082666 0.088 Uiso 0.219(6) 1 calc R U P B 1
H26F H 0.374065 0.098436 0.134874 0.088 Uiso 0.219(6) 1 calc R U P B 1
C26C C 0.4321(14) 0.0839(14) 0.1359(13) 0.093(7) Uani 0.410(10) 1 d D U P B 3
H26G H 0.367979 0.119707 0.114129 0.140 Uiso 0.410(10) 1 calc R U P B 3
H26H H 0.420387 0.043940 0.183744 0.140 Uiso 0.410(10) 1 calc R U P B 3
H26I H 0.447250 0.049373 0.085292 0.140 Uiso 0.410(10) 1 calc R U P B 3
C27A C 0.5754(10) 0.1419(15) 0.1140(8) 0.090(5) Uani 0.370(9) 1 d D U P B 2
H27A H 0.590616 0.089314 0.081420 0.135 Uiso 0.370(9) 1 calc R U P B 2
H27B H 0.641838 0.174630 0.136854 0.135 Uiso 0.370(9) 1 calc R U P B 2
H27C H 0.524503 0.179544 0.072651 0.135 Uiso 0.370(9) 1 calc R U P B 2
C27B C 0.5903(10) 0.0856(10) 0.1588(13) 0.074(6) Uani 0.219(6) 1 d D U P B 1
H27D H 0.571791 0.042847 0.201568 0.111 Uiso 0.219(6) 1 calc R U P B 1
H27E H 0.664841 0.104036 0.180398 0.111 Uiso 0.219(6) 1 calc R U P B 1
H27F H 0.581252 0.058266 0.098731 0.111 Uiso 0.219(6) 1 calc R U P B 1
C27C C 0.5492(9) 0.1995(11) 0.0960(6) 0.090(5) Uani 0.410(10) 1 d D U P B 3
H27G H 0.575929 0.161427 0.053563 0.135 Uiso 0.410(10) 1 calc R U P B 3
H27H H 0.602899 0.244339 0.120347 0.135 Uiso 0.410(10) 1 calc R U P B 3
H27I H 0.483097 0.228351 0.064119 0.135 Uiso 0.410(10) 1 calc R U P B 3
N1 N 0.85796(13) 0.58027(11) 0.44257(11) 0.0213(4) Uani 1 1 d . . . . .
N2 N 0.85894(14) 0.64939(11) 0.38285(11) 0.0220(4) Uani 1 1 d . . . . .
N3 N 0.89447(14) 0.79651(11) 0.26808(11) 0.0243(4) Uani 1 1 d . . . . .
N4 N 0.87344(14) 0.99686(11) 0.51236(11) 0.0257(4) Uani 1 1 d . . . . .
O1 O 0.61683(11) 0.26750(10) 0.31005(11) 0.0332(4) Uani 1 1 d . . . . .
O2 O 0.88200(14) 0.72240(10) 0.23275(10) 0.0339(4) Uani 1 1 d . . . . .
O3 O 0.91615(15) 0.86100(10) 0.22686(10) 0.0389(4) Uani 1 1 d . . . . .
O4 O 0.88371(13) 1.05693(9) 0.46058(10) 0.0324(4) Uani 1 1 d . . . . .
O5 O 0.86581(14) 1.00839(10) 0.59141(10) 0.0386(4) Uani 1 1 d . . . . .
Si1 Si 0.51110(5) 0.20519(4) 0.27636(4) 0.02964(17) Uani 1 1 d . . . . .
H2A H 0.8680(19) 0.6405(16) 0.3277(17) 0.033(7) Uiso 1 1 d . . . . .

loop_
_atom_site_aniso_label
_atom_site_aniso_U_11
_atom_site_aniso_U_22
_atom_site_aniso_U_33
_atom_site_aniso_U_23
_atom_site_aniso_U_13
_atom_site_aniso_U_12
C1 0.0229(10) 0.0201(10) 0.0279(11) -0.0062(9) 0.0035(8) -0.0010(8)
C2 0.0188(9) 0.0193(10) 0.0252(10) -0.0046(8) 0.0041(8) -0.0005(8)
C3 0.0290(11) 0.0203(10) 0.0211(10) -0.0037(8) 0.0042(8) -0.0010(9)
C4 0.0352(12) 0.0210(11) 0.0236(10) 0.0005(9) 0.0068(9) -0.0032(9)
C5 0.0206(10) 0.0179(10) 0.0219(10) -0.0002(8) 0.0038(8) -0.0037(8)
C6 0.0231(10) 0.0175(10) 0.0225(10) -0.0027(8) 0.0054(8) -0.0018(8)
C7 0.0213(10) 0.0150(9) 0.0234(10) -0.0022(8) 0.0076(8) -0.0001(8)
C8 0.0317(11) 0.0153(10) 0.0222(10) -0.0025(8) 0.0066(8) -0.0039(8)
C9 0.0288(11) 0.0203(10) 0.0236(10) 0.0012(9) 0.0095(8) -0.0029(8)
C10 0.0339(11) 0.0198(10) 0.0250(10) 0.0048(9) 0.0093(9) -0.0011(9)
C11 0.0351(12) 0.0168(10) 0.0278(11) -0.0025(9) 0.0074(9) -0.0032(9)
C12 0.0424(13) 0.0219(11) 0.0239(10) 0.0003(9) 0.0117(9) -0.0069(9)
C13 0.0198(10) 0.0185(10) 0.0194(9) 0.0018(8) 0.0028(7) -0.0003(8)
C14 0.0232(10) 0.0206(10) 0.0137(9) 0.0015(8) 0.0041(7) -0.0013(8)
C15 0.0233(10) 0.0169(10) 0.0180(9) 0.0024(8) 0.0026(7) -0.0026(8)
C16 0.0246(10) 0.0173(10) 0.0188(9) -0.0017(8) 0.0023(8) -0.0001(8)
C17 0.0331(11) 0.0258(11) 0.0151(9) 0.0015(8) 0.0067(8) 0.0019(9)
C18 0.0297(11) 0.0194(10) 0.0192(10) 0.0049(8) 0.0076(8) 0.0003(8)
C19 0.0240(13) 0.0468(16) 0.083(2) 0.0055(16) -0.0049(13) -0.0058(12)
C20 0.069(8) 0.018(5) 0.133(11) 0.010(7) -0.022(7) 0.003(5)
C20A 0.041(4) 0.077(9) 0.173(9) 0.086(8) -0.020(6) -0.009(5)
C21 0.046(2) 0.037(8) 0.174(5) -0.048(5) 0.001(4) 0.014(6)
C21A 0.046(2) 0.037(8) 0.174(5) -0.048(5) 0.001(4) 0.014(6)
C22 0.0373(17) 0.055(3) 0.053(3) 0.016(2) 0.0094(19) -0.0054(19)
C22A 0.0373(17) 0.055(3) 0.053(3) 0.016(2) 0.0094(19) -0.0054(19)
C23 0.0439(19) 0.092(4) 0.053(3) 0.033(4) 0.011(2) -0.013(2)
C23A 0.0439(19) 0.092(4) 0.053(3) 0.033(4) 0.011(2) -0.013(2)
C24 0.037(3) 0.070(4) 0.122(4) 0.068(4) -0.003(3) -0.001(2)
C24A 0.037(3) 0.070(4) 0.122(4) 0.068(4) -0.003(3) -0.001(2)
C25A 0.0301(17) 0.050(6) 0.037(5) -0.009(4) 0.007(3) -0.009(3)
C25B 0.0301(17) 0.050(6) 0.037(5) -0.009(4) 0.007(3) -0.009(3)
C25C 0.0301(17) 0.050(6) 0.037(5) -0.009(4) 0.007(3) -0.009(3)
C26A 0.052(5) 0.056(6) 0.071(6) -0.031(5) 0.020(4) -0.031(4)
C26B 0.052(5) 0.056(6) 0.071(6) -0.031(5) 0.020(4) -0.031(4)
C26C 0.083(8) 0.072(13) 0.129(16) -0.072(12) 0.035(9) -0.040(7)
C27A 0.049(5) 0.180(15) 0.040(4) -0.021(6) 0.009(4) -0.031(7)
C27B 0.056(9) 0.084(12) 0.077(12) -0.043(10) 0.003(8) 0.000(9)
C27C 0.049(5) 0.180(15) 0.040(4) -0.021(6) 0.009(4) -0.031(7)
N1 0.0228(8) 0.0176(9) 0.0227(8) 0.0029(7) 0.0033(7) -0.0013(7)
N2 0.0311(9) 0.0161(8) 0.0192(8) 0.0016(7) 0.0061(7) -0.0006(7)
N3 0.0332(10) 0.0223(9) 0.0177(8) 0.0007(7) 0.0063(7) -0.0007(7)
N4 0.0329(10) 0.0216(9) 0.0222(9) -0.0035(7) 0.0054(7) -0.0001(7)
O1 0.0204(7) 0.0301(9) 0.0466(9) -0.0060(7) 0.0018(6) -0.0017(6)
O2 0.0625(11) 0.0203(8) 0.0203(7) -0.0050(6) 0.0122(7) -0.0011(7)
O3 0.0703(12) 0.0274(9) 0.0243(8) 0.0026(7) 0.0221(8) -0.0111(8)
O4 0.0494(10) 0.0170(7) 0.0311(8) 0.0013(7) 0.0093(7) -0.0010(7)
O5 0.0636(11) 0.0298(9) 0.0249(8) -0.0093(7) 0.0151(7) -0.0002(8)
Si1 0.0221(3) 0.0302(3) 0.0356(3) -0.0009(3) 0.0043(2) -0.0069(2)

loop_
_atom_type_symbol
_atom_type_description
_atom_type_scat_dispersion_real
_atom_type_scat_dispersion_imag
_atom_type_scat_source
C C 0.0181 0.0091 'International Tables Vol C Tables 4.2.6.8 and 6.1.1.4'
H H 0.0000 0.0000 'International Tables Vol C Tables 4.2.6.8 and 6.1.1.4'
N N 0.0311 0.0180 'International Tables Vol C Tables 4.2.6.8 and 6.1.1.4'
O O 0.0492 0.0322 'International Tables Vol C Tables 4.2.6.8 and 6.1.1.4'
Si Si 0.2541 0.3302 'International Tables Vol C Tables 4.2.6.8 and 6.1.1.4'

loop_
_exptl_crystal_face_index_h
_exptl_crystal_face_index_k
_exptl_crystal_face_index_l
_exptl_crystal_face_perp_dist
1 0 0 0.0070
-1 0 0 0.0093
1 -1 0 0.0048
-1 1 0 0.0098
0 0 1 0.1020
0 0 -1 0.1020

loop_
_geom_angle_atom_site_label_1
_geom_angle_atom_site_label_2
_geom_angle_atom_site_label_3
_geom_angle
_geom_angle_site_symmetry_1
_geom_angle_site_symmetry_3
_geom_angle_publ_flag
H1A C1 H1B 108.2 . . ?
C2 C1 H1A 109.8 . . ?
C2 C1 H1B 109.8 . . ?
O1 C1 H1A 109.8 . . ?
O1 C1 H1B 109.8 . . ?
O1 C1 C2 109.56(16) . . ?
C1 C2 H2 107.3 . . ?
C1 C2 C3 110.52(16) . . ?
C1 C2 C7 113.08(16) . . ?
C3 C2 H2 107.3 . . ?
C3 C2 C7 110.94(16) . . ?
C7 C2 H2 107.3 . . ?
C2 C3 H3A 109.1 . . ?
C2 C3 H3B 109.1 . . ?
H3A C3 H3B 107.9 . . ?
C4 C3 C2 112.30(16) . . ?
C4 C3 H3A 109.1 . . ?
C4 C3 H3B 109.1 . . ?
C3 C4 H4A 109.4 . . ?
C3 C4 H4B 109.4 . . ?
H4A C4 H4B 108.0 . . ?
C5 C4 C3 111.01(17) . . ?
C5 C4 H4A 109.4 . . ?
C5 C4 H4B 109.4 . . ?
C6 C5 C4 116.43(17) . . ?
N1 C5 C4 126.93(18) . . ?
N1 C5 C6 116.42(17) . . ?
C5 C6 H6 106.2 . . ?
C5 C6 C7 113.96(16) . . ?
C5 C6 C8 113.32(16) . . ?
C7 C6 H6 106.2 . . ?
C8 C6 H6 106.2 . . ?
C8 C6 C7 110.42(16) . . ?
C2 C7 C6 111.69(16) . . ?
C2 C7 H7 108.2 . . ?
C2 C7 C11 111.63(16) . . ?
C6 C7 H7 108.2 . . ?
C11 C7 C6 108.91(16) . . ?
C11 C7 H7 108.2 . . ?
C6 C8 H8A 109.2 . . ?
C6 C8 H8B 109.2 . . ?
H8A C8 H8B 107.9 . . ?
C9 C8 C6 112.10(16) . . ?
C9 C8 H8A 109.2 . . ?
C9 C8 H8B 109.2 . . ?
C10 C9 C8 121.36(18) . . ?
C10 C9 C12 122.74(19) . . ?
C12 C9 C8 115.89(17) . . ?
C9 C10 H10 117.9 . . ?
C9 C10 C11 124.19(19) . . ?
C11 C10 H10 117.9 . . ?
C7 C11 H11A 108.7 . . ?
C7 C11 H11B 108.7 . . ?
C10 C11 C7 114.44(17) . . ?
C10 C11 H11A 108.7 . . ?
C10 C11 H11B 108.7 . . ?
H11A C11 H11B 107.6 . . ?
C9 C12 H12A 109.5 . . ?
C9 C12 H12B 109.5 . . ?
C9 C12 H12C 109.5 . . ?
H12A C12 H12B 109.5 . . ?
H12A C12 H12C 109.5 . . ?
H12B C12 H12C 109.5 . . ?
C18 C13 C14 116.21(17) . . ?
N2 C13 C14 123.14(17) . . ?
N2 C13 C18 120.65(18) . . ?
C13 C14 N3 121.84(17) . . ?
C15 C14 C13 122.28(17) . . ?
C15 C14 N3 115.88(17) . . ?
C14 C15 H15 120.7 . . ?
C16 C15 C14 118.68(18) . . ?
C16 C15 H15 120.7 . . ?
C15 C16 C17 121.25(18) . . ?
C15 C16 N4 118.74(17) . . ?
C17 C16 N4 119.99(17) . . ?
C16 C17 H17 119.9 . . ?
C18 C17 C16 120.11(18) . . ?
C18 C17 H17 119.9 . . ?
C13 C18 H18 119.3 . . ?
C17 C18 C13 121.41(18) . . ?
C17 C18 H18 119.3 . . ?
C20 C19 H19 108.4 . . ?
C20 C19 C21 107.2(10) . . ?
C20 C19 Si1 119.9(9) . . ?
C20A C19 H19A 106.7 . . ?
C20A C19 Si1 107.4(7) . . ?
C21 C19 H19 108.4 . . ?
C21 C19 Si1 104.0(11) . . ?
C21A C19 H19A 106.7 . . ?
C21A C19 C20A 112.7(6) . . ?
C21A C19 Si1 116.2(7) . . ?
Si1 C19 H19 108.4 . . ?
Si1 C19 H19A 106.7 . . ?
C19 C20 H20A 109.5 . . ?
C19 C20 H20B 109.5 . . ?
C19 C20 H20C 109.5 . . ?
H20A C20 H20B 109.5 . . ?
H20A C20 H20C 109.5 . . ?
H20B C20 H20C 109.5 . . ?
C19 C20A H20D 109.5 . . ?
C19 C20A H20E 109.5 . . ?
C19 C20A H20F 109.5 . . ?
H20D C20A H20E 109.5 . . ?
H20D C20A H20F 109.5 . . ?
H20E C20A H20F 109.5 . . ?
C19 C21 H21A 109.5 . . ?
C19 C21 H21B 109.5 . . ?
C19 C21 H21C 109.5 . . ?
H21A C21 H21B 109.5 . . ?
H21A C21 H21C 109.5 . . ?
H21B C21 H21C 109.5 . . ?
C19 C21A H21D 109.5 . . ?
C19 C21A H21E 109.5 . . ?
C19 C21A H21F 109.5 . . ?
H21D C21A H21E 109.5 . . ?
H21D C21A H21F 109.5 . . ?
H21E C21A H21F 109.5 . . ?
C23 C22 H22 104.9 . . ?
C23 C22 C24 110.1(4) . . ?
C23 C22 Si1 116.0(3) . . ?
C24 C22 H22 104.9 . . ?
C24 C22 Si1 114.8(3) . . ?
Si1 C22 H22 104.9 . . ?
C23A C22A H22A 108.5 . . ?
C23A C22A C24A 110.2(9) . . ?
C23A C22A Si1 111.5(9) . . ?
C24A C22A H22A 108.5 . . ?
C24A C22A Si1 109.6(9) . . ?
Si1 C22A H22A 108.5 . . ?
C22 C23 H23A 109.5 . . ?
C22 C23 H23B 109.5 . . ?
C22 C23 H23C 109.5 . . ?
H23A C23 H23B 109.5 . . ?
H23A C23 H23C 109.5 . . ?
H23B C23 H23C 109.5 . . ?
C22A C23A H23D 109.5 . . ?
C22A C23A H23E 109.5 . . ?
C22A C23A H23F 109.5 . . ?
H23D C23A H23E 109.5 . . ?
H23D C23A H23F 109.5 . . ?
H23E C23A H23F 109.5 . . ?
C22 C24 H24A 109.5 . . ?
C22 C24 H24B 109.5 . . ?
C22 C24 H24C 109.5 . . ?
H24A C24 H24B 109.5 . . ?
H24A C24 H24C 109.5 . . ?
H24B C24 H24C 109.5 . . ?
C22A C24A H24D 109.5 . . ?
C22A C24A H24E 109.5 . . ?
C22A C24A H24F 109.5 . . ?
H24D C24A H24E 109.5 . . ?
H24D C24A H24F 109.5 . . ?
H24E C24A H24F 109.5 . . ?
C26A C25A H25A 106.6 . . ?
C26A C25A C27A 107.3(6) . . ?
C26A C25A Si1 112.9(12) . . ?
C27A C25A H25A 106.6 . . ?
C27A C25A Si1 116.3(9) . . ?
Si1 C25A H25A 106.6 . . ?
C26B C25B H25B 109.6 . . ?
C26B C25B C27B 107.6(6) . . ?
C26B C25B Si1 111.0(11) . . ?
C27B C25B H25B 109.6 . . ?
C27B C25B Si1 109.5(12) . . ?
Si1 C25B H25B 109.6 . . ?
C26C C25C H25C 106.3 . . ?
C26C C25C Si1 112.9(9) . . ?
C27C C25C H25C 106.3 . . ?
C27C C25C C26C 108.2(5) . . ?
C27C C25C Si1 116.2(6) . . ?
Si1 C25C H25C 106.3 . . ?
C25A C26A H26A 109.5 . . ?
C25A C26A H26B 109.5 . . ?
C25A C26A H26C 109.5 . . ?
H26A C26A H26B 109.5 . . ?
H26A C26A H26C 109.5 . . ?
H26B C26A H26C 109.5 . . ?
C25B C26B H26D 109.5 . . ?
C25B C26B H26E 109.5 . . ?
C25B C26B H26F 109.5 . . ?
H26D C26B H26E 109.5 . . ?
H26D C26B H26F 109.5 . . ?
H26E C26B H26F 109.5 . . ?
C25C C26C H26G 109.5 . . ?
C25C C26C H26H 109.5 . . ?
C25C C26C H26I 109.5 . . ?
H26G C26C H26H 109.5 . . ?
H26G C26C H26I 109.5 . . ?
H26H C26C H26I 109.5 . . ?
C25A C27A H27A 109.5 . . ?
C25A C27A H27B 109.5 . . ?
C25A C27A H27C 109.5 . . ?
H27A C27A H27B 109.5 . . ?
H27A C27A H27C 109.5 . . ?
H27B C27A H27C 109.5 . . ?
C25B C27B H27D 109.5 . . ?
C25B C27B H27E 109.5 . . ?
C25B C27B H27F 109.5 . . ?
H27D C27B H27E 109.5 . . ?
H27D C27B H27F 109.5 . . ?
H27E C27B H27F 109.5 . . ?
C25C C27C H27G 109.5 . . ?
C25C C27C H27H 109.5 . . ?
C25C C27C H27I 109.5 . . ?
H27G C27C H27H 109.5 . . ?
H27G C27C H27I 109.5 . . ?
H27H C27C H27I 109.5 . . ?
C5 N1 N2 116.94(16) . . ?
C13 N2 N1 119.72(16) . . ?
C13 N2 H2A 117.6(16) . . ?
N1 N2 H2A 121.6(16) . . ?
O2 N3 C14 118.60(16) . . ?
O3 N3 C14 119.48(17) . . ?
O3 N3 O2 121.92(16) . . ?
O4 N4 C16 118.20(16) . . ?
O4 N4 O5 123.71(17) . . ?
O5 N4 C16 118.09(17) . . ?
C1 O1 Si1 126.65(13) . . ?
C19 Si1 C22 106.16(15) . . ?
C19 Si1 C25A 121.1(4) . . ?
C19 Si1 C25B 100.0(3) . . ?
C22 Si1 C25B 133.8(4) . . ?
C22A Si1 C19 119.4(4) . . ?
C22A Si1 C25A 79.6(5) . . ?
C25C Si1 C19 111.0(3) . . ?
O1 Si1 C19 104.07(10) . . ?
O1 Si1 C22 104.48(15) . . ?
O1 Si1 C22A 117.7(3) . . ?
O1 Si1 C25A 114.5(3) . . ?
O1 Si1 C25B 105.2(4) . . ?
O1 Si1 C25C 108.1(3) . . ?

loop_
_geom_bond_atom_site_label_1
_geom_bond_atom_site_label_2
_geom_bond_distance
_geom_bond_site_symmetry_2
_geom_bond_publ_flag
C1 H1A 0.9900 . ?
C1 H1B 0.9900 . ?
C1 C2 1.521(3) . ?
C1 O1 1.428(2) . ?
C2 H2 1.0000 . ?
C2 C3 1.524(3) . ?
C2 C7 1.531(3) . ?
C3 H3A 0.9900 . ?
C3 H3B 0.9900 . ?
C3 C4 1.522(3) . ?
C4 H4A 0.9900 . ?
C4 H4B 0.9900 . ?
C4 C5 1.511(3) . ?
C5 C6 1.506(3) . ?
C5 N1 1.288(3) . ?
C6 H6 1.0000 . ?
C6 C7 1.537(3) . ?
C6 C8 1.533(3) . ?
C7 H7 1.0000 . ?
C7 C11 1.533(3) . ?
C8 H8A 0.9900 . ?
C8 H8B 0.9900 . ?
C8 C9 1.506(3) . ?
C9 C10 1.329(3) . ?
C9 C12 1.505(3) . ?
C10 H10 0.9500 . ?
C10 C11 1.500(3) . ?
C11 H11A 0.9900 . ?
C11 H11B 0.9900 . ?
C12 H12A 0.9800 . ?
C12 H12B 0.9800 . ?
C12 H12C 0.9800 . ?
C13 C14 1.420(3) . ?
C13 C18 1.419(3) . ?
C13 N2 1.351(3) . ?
C14 C15 1.388(3) . ?
C14 N3 1.445(2) . ?
C15 H15 0.9500 . ?
C15 C16 1.367(3) . ?
C16 C17 1.397(3) . ?
C16 N4 1.458(2) . ?
C17 H17 0.9500 . ?
C17 C18 1.362(3) . ?
C18 H18 0.9500 . ?
C19 H19 1.0000 . ?
C19 H19A 1.0000 . ?
C19 C20 1.545(5) . ?
C19 C20A 1.550(5) . ?
C19 C21 1.545(5) . ?
C19 C21A 1.542(5) . ?
C19 Si1 1.865(3) . ?
C20 H20A 0.9800 . ?
C20 H20B 0.9800 . ?
C20 H20C 0.9800 . ?
C20A H20D 0.9800 . ?
C20A H20E 0.9800 . ?
C20A H20F 0.9800 . ?
C21 H21A 0.9800 . ?
C21 H21B 0.9800 . ?
C21 H21C 0.9800 . ?
C21A H21D 0.9800 . ?
C21A H21E 0.9800 . ?
C21A H21F 0.9800 . ?
C22 H22 1.0000 . ?
C22 C23 1.531(4) . ?
C22 C24 1.531(4) . ?
C22 Si1 1.907(4) . ?
C22A H22A 1.0000 . ?
C22A C23A 1.528(5) . ?
C22A C24A 1.530(5) . ?
C22A Si1 1.858(11) . ?
C23 H23A 0.9800 . ?
C23 H23B 0.9800 . ?
C23 H23C 0.9800 . ?
C23A H23D 0.9800 . ?
C23A H23E 0.9800 . ?
C23A H23F 0.9800 . ?
C24 H24A 0.9800 . ?
C24 H24B 0.9800 . ?
C24 H24C 0.9800 . ?
C24A H24D 0.9800 . ?
C24A H24E 0.9800 . ?
C24A H24F 0.9800 . ?
C25A H25A 1.0000 . ?
C25A C26A 1.5242(10) . ?
C25A C27A 1.5243(10) . ?
C25A Si1 1.901(12) . ?
C25B H25B 1.0000 . ?
C25B C26B 1.5241(10) . ?
C25B C27B 1.5242(10) . ?
C25B Si1 1.983(18) . ?
C25C H25C 1.0000 . ?
C25C C26C 1.5243(10) . ?
C25C C27C 1.5241(10) . ?
C25C Si1 1.852(8) . ?
C26A H26A 0.9800 . ?
C26A H26B 0.9800 . ?
C26A H26C 0.9800 . ?
C26B H26D 0.9800 . ?
C26B H26E 0.9800 . ?
C26B H26F 0.9800 . ?
C26C H26G 0.9800 . ?
C26C H26H 0.9800 . ?
C26C H26I 0.9800 . ?
C27A H27A 0.9800 . ?
C27A H27B 0.9800 . ?
C27A H27C 0.9800 . ?
C27B H27D 0.9800 . ?
C27B H27E 0.9800 . ?
C27B H27F 0.9800 . ?
C27C H27G 0.9800 . ?
C27C H27H 0.9800 . ?
C27C H27I 0.9800 . ?
N1 N2 1.384(2) . ?
N2 H2A 0.88(2) . ?
N3 O2 1.239(2) . ?
N3 O3 1.224(2) . ?
N4 O4 1.226(2) . ?
N4 O5 1.231(2) . ?
O1 Si1 1.6389(15) . ?

loop_
_geom_hbond_atom_site_label_D
_geom_hbond_atom_site_label_H
_geom_hbond_atom_site_label_A
_geom_hbond_distance_DH
_geom_hbond_distance_HA
_geom_hbond_distance_DA
_geom_hbond_angle_DHA
_geom_hbond_site_symmetry_A
_geom_hbond_publ_flag
N2 H2A O2 0.88(2) 1.93(2) 2.597(2) 131(2) . yes

loop_
_geom_torsion_atom_site_label_1
_geom_torsion_atom_site_label_2
_geom_torsion_atom_site_label_3
_geom_torsion_atom_site_label_4
_geom_torsion
_geom_torsion_site_symmetry_1
_geom_torsion_site_symmetry_2
_geom_torsion_site_symmetry_3
_geom_torsion_site_symmetry_4
_geom_torsion_publ_flag
C1 C2 C3 C4 -175.38(16) . . . . ?
C1 C2 C7 C6 -178.55(16) . . . . ?
C1 C2 C7 C11 59.2(2) . . . . ?
C1 O1 Si1 C19 -158.90(18) . . . . ?
C1 O1 Si1 C22 89.9(2) . . . . ?
C1 O1 Si1 C22A 66.4(5) . . . . ?
C1 O1 Si1 C25A -24.5(4) . . . . ?
C1 O1 Si1 C25B -54.2(4) . . . . ?
C1 O1 Si1 C25C -40.8(4) . . . . ?
C2 C1 O1 Si1 179.36(14) . . . . ?
C2 C3 C4 C5 -53.6(2) . . . . ?
C2 C7 C11 C10 163.50(17) . . . . ?
C3 C2 C7 C6 -53.7(2) . . . . ?
C3 C2 C7 C11 -175.94(16) . . . . ?
C3 C4 C5 C6 46.8(2) . . . . ?
C3 C4 C5 N1 -138.9(2) . . . . ?
C4 C5 C6 C7 -44.1(2) . . . . ?
C4 C5 C6 C8 -171.47(17) . . . . ?
C4 C5 N1 N2 -2.5(3) . . . . ?
C5 C6 C7 C2 46.6(2) . . . . ?
C5 C6 C7 C11 170.32(16) . . . . ?
C5 C6 C8 C9 179.94(16) . . . . ?
C5 N1 N2 C13 -178.15(18) . . . . ?
C6 C5 N1 N2 171.88(16) . . . . ?
C6 C7 C11 C10 39.7(2) . . . . ?
C6 C8 C9 C10 -19.3(3) . . . . ?
C6 C8 C9 C12 162.14(17) . . . . ?
C7 C2 C3 C4 58.4(2) . . . . ?
C7 C6 C8 C9 50.7(2) . . . . ?
C8 C6 C7 C2 175.45(16) . . . . ?
C8 C6 C7 C11 -60.8(2) . . . . ?
C8 C9 C10 C11 -1.9(3) . . . . ?
C9 C10 C11 C7 -9.1(3) . . . . ?
C12 C9 C10 C11 176.6(2) . . . . ?
C13 C14 C15 C16 -0.2(3) . . . . ?
C13 C14 N3 O2 6.7(3) . . . . ?
C13 C14 N3 O3 -174.27(19) . . . . ?
C14 C13 C18 C17 2.0(3) . . . . ?
C14 C13 N2 N1 171.37(17) . . . . ?
C14 C15 C16 C17 2.1(3) . . . . ?
C14 C15 C16 N4 -179.14(17) . . . . ?
C15 C14 N3 O2 -173.11(18) . . . . ?
C15 C14 N3 O3 5.9(3) . . . . ?
C15 C16 C17 C18 -1.9(3) . . . . ?
C15 C16 N4 O4 1.8(3) . . . . ?
C15 C16 N4 O5 -177.39(18) . . . . ?
C16 C17 C18 C13 -0.3(3) . . . . ?
C17 C16 N4 O4 -179.43(18) . . . . ?
C17 C16 N4 O5 1.4(3) . . . . ?
C18 C13 C14 C15 -1.8(3) . . . . ?
C18 C13 C14 N3 178.35(17) . . . . ?
C18 C13 N2 N1 -8.8(3) . . . . ?
C20 C19 Si1 C22 158.6(9) . . . . ?
C20 C19 Si1 C25B -59.9(10) . . . . ?
C20 C19 Si1 O1 48.6(9) . . . . ?
C20A C19 Si1 C22A -156.9(10) . . . . ?
C20A C19 Si1 C25A -61.3(10) . . . . ?
C20A C19 Si1 O1 69.3(9) . . . . ?
C21 C19 Si1 C22 38.9(12) . . . . ?
C21 C19 Si1 C25B -179.6(13) . . . . ?
C21 C19 Si1 O1 -71.0(12) . . . . ?
C21A C19 Si1 C22A 75.9(10) . . . . ?
C21A C19 Si1 C25A 171.6(10) . . . . ?
C21A C19 Si1 O1 -57.9(9) . . . . ?
C23A C22A Si1 C19 22.3(11) . . . . ?
C23A C22A Si1 C25A -97.7(10) . . . . ?
C23A C22A Si1 O1 149.9(8) . . . . ?
C24A C22A Si1 C19 -100.0(8) . . . . ?
C24A C22A Si1 C25A 140.1(10) . . . . ?
C24A C22A Si1 O1 27.7(10) . . . . ?
C26C C25C Si1 C19 -66.1(10) . . . . ?
C26C C25C Si1 O1 -179.6(10) . . . . ?
C27C C25C Si1 C19 59.7(8) . . . . ?
C27C C25C Si1 O1 -53.9(7) . . . . ?
N1 C5 C6 C7 140.98(18) . . . . ?
N1 C5 C6 C8 13.6(2) . . . . ?
N2 C13 C14 C15 178.00(18) . . . . ?
N2 C13 C14 N3 -1.8(3) . . . . ?
N2 C13 C18 C17 -177.79(19) . . . . ?
N3 C14 C15 C16 179.65(17) . . . . ?
N4 C16 C17 C18 179.36(18) . . . . ?
O1 C1 C2 C3 -62.0(2) . . . . ?
O1 C1 C2 C7 63.0(2) . . . . ?
